data_7715330
loop_
_publ_author_name
'Egger, Charlotte'
'Gu&#xe9;n&#xe9;e, Laure'
'Deorukhkar, Neel'
'Piguet, Claude'

_publ_section_title
;
 Programming heterometallic 4f-4f' helicates under thermodynamic control:
 the circle is complete.
;
_journal_issue 13
_journal_name_full 'Dalton transactions (Cambridge, England : 2003)'
_journal_page_first 6050
_journal_page_last 6062
_journal_paper_doi 10.1039/d4dt00610k
_journal_volume 53
_journal_year 2024
_chemical_formula_moiety 'C55 H50 N12 O, 2(C1.5 H4 O0.5)'
_chemical_formula_sum 'C58 H58 N12 O2'
_chemical_formula_weight 955.16
_space_group_crystal_system monoclinic
_space_group_IT_number 15
_space_group_name_Hall '-C 2yc'
_space_group_name_H-M_alt 'C 1 2/c 1'
_atom_sites_solution_hydrogens mixed
_atom_sites_solution_primary dual
_atom_sites_solution_secondary difmap
_audit_creation_date 2021-11-01
_audit_creation_method
;
Olex2 1.3
(compiled 2020.11.12 svn.r5f609507 for OlexSys, GUI svn.r6408)
;
_audit_update_record
;
2023-12-20 deposited with the CCDC.	2024-03-01 downloaded from the CCDC.
;
_cell_angle_alpha 90
_cell_angle_beta 108.0349(17)
_cell_angle_gamma 90
_cell_formula_units_Z 8
_cell_length_a 37.7381(5)
_cell_length_b 6.47585(9)
_cell_length_c 42.6340(7)
_cell_measurement_reflns_used 13657
_cell_measurement_temperature 120.00(10)
_cell_measurement_theta_max 73.2840
_cell_measurement_theta_min 2.4600
_cell_volume 9907.3(3)
_computing_cell_refinement 'CrysAlisPro 1.171.41.89a (Rigaku OD, 2020)'
_computing_data_collection 'CrysAlisPro 1.171.41.89a (Rigaku OD, 2020)'
_computing_data_reduction 'CrysAlisPro 1.171.41.89a (Rigaku OD, 2020)'
_computing_molecular_graphics 'Olex2 1.3 (Dolomanov et al., 2009)'
_computing_publication_material 'Olex2 1.3 (Dolomanov et al., 2009)'
_computing_structure_refinement 'SHELXL 2018/3 (Sheldrick, 2015)'
_computing_structure_solution 'SHELXT 2018/3 (Sheldrick, 2015)'
_diffrn_ambient_environment N~2~
_diffrn_ambient_temperature 120.00(10)
_diffrn_detector 'Hybrid Pixel Array Detector'
_diffrn_detector_area_resol_mean 10.0000
_diffrn_detector_type 'HyPix-Arc 150'
_diffrn_measured_fraction_theta_full 0.995
_diffrn_measured_fraction_theta_max 0.978
_diffrn_measurement_details
;
List of Runs (angles in degrees, time in seconds):

  # Type    Start    End  Width  t~exp~   \w     \q     \k     \f   Frames
#--------------------------------------------------------------------------
  1  \w     35.00  63.00   0.50    1.00    --   64.07  15.00  90.00   56
  2  \w     51.00 121.00   0.50    1.00    --   77.28  15.00  90.00  140
  3  \w     59.00 116.00   0.50    1.00    --   77.28  15.00   0.00  114
  4  \w     37.00  63.00   0.50    1.00    --   72.58   0.00   0.00   52
  5  \w     33.00 109.00   0.50    1.00    --   64.07  15.00 -30.00  152
  6  \w     46.00  90.00   0.50    1.00    --   77.28  15.00 -90.00   88
  7  \w     49.00  96.00   0.50    1.00    --   77.28  15.00-180.00   94
  8  \w    -49.00 -21.00   0.50    1.00    --  -54.55   0.00-150.00   56
  9  \w    -91.00 -63.00   0.50    1.00    --  -54.55 -15.00 -30.00   56
 10  \w    -48.00 -23.00   0.50    1.00    --  -54.55 -15.00 -30.00   50
 11  \w     43.00  93.00   0.50    1.00    --   64.07-125.00 -60.00  100
 12  \w     40.00  98.00   0.50    1.00    --   77.28-125.00 -60.00  116
 13  \w     30.00  56.00   0.50    1.00    --   64.07 -94.00  30.00   52
 14  \w     28.00  63.00   0.50    1.00    --   64.07 -94.00 -30.00   70
 15  \w     40.00  77.00   0.50    1.00    --   77.28 -94.00 -30.00   74
 16  \w     52.00  98.00   0.50    1.00    --   72.58-125.00  90.00   92
 17  \w     80.00 106.00   0.50    1.00    --   77.28-125.00 150.00   52
 18  \w     48.00  85.00   0.50    1.00    --   77.28 -94.00 150.00   74
 19  \w     32.00  58.00   0.50    1.00    --   64.07 -94.00 150.00   52
 20  \w     40.00  65.00   0.50    1.00    --   77.28 -94.00  90.00   50
 21  \w     40.00  65.00   0.50    1.00    --   77.28 -94.00  60.00   50
 22  \w     27.00  56.00   0.50    1.00    --   64.07 -94.00  90.00   58
 23  \w     40.00  72.00   0.50    1.00    --   77.28 -94.00  30.00   64
 24  \w     45.00  70.00   0.50    1.00    --   77.28 -94.00   0.00   50
 25  \w     58.00  85.00   0.50    1.00    --   77.28 -94.00 -60.00   54
 26  \w     46.00  77.00   0.50    1.00    --   77.28 -94.00-120.00   62
;
_diffrn_measurement_device 'four-circle diffractometer'
_diffrn_measurement_device_type 'XtaLAB Synergy, Dualflex, HyPix-Arc 150'
_diffrn_measurement_method '\w scans'
_diffrn_orient_matrix_type 'CrysAlisPro convention (1999,Acta A55,543-557)'
_diffrn_orient_matrix_UB_11 0.0284880000
_diffrn_orient_matrix_UB_12 -0.1733294000
_diffrn_orient_matrix_UB_13 0.0016739000
_diffrn_orient_matrix_UB_21 -0.0143570000
_diffrn_orient_matrix_UB_22 -0.0203107000
_diffrn_orient_matrix_UB_23 -0.0378548000
_diffrn_orient_matrix_UB_31 0.0287230000
_diffrn_orient_matrix_UB_32 0.1617108000
_diffrn_orient_matrix_UB_33 -0.0029728000
_diffrn_radiation_monochromator mirror
_diffrn_radiation_probe x-ray
_diffrn_radiation_type 'Cu K\a'
_diffrn_radiation_wavelength 1.54184
_diffrn_reflns_av_R_equivalents 0.0379
_diffrn_reflns_av_unetI/netI 0.0342
_diffrn_reflns_Laue_measured_fraction_full 0.995
_diffrn_reflns_Laue_measured_fraction_max 0.978
_diffrn_reflns_limit_h_max 46
_diffrn_reflns_limit_h_min -42
_diffrn_reflns_limit_k_max 7
_diffrn_reflns_limit_k_min -7
_diffrn_reflns_limit_l_max 53
_diffrn_reflns_limit_l_min -52
_diffrn_reflns_number 40064
_diffrn_reflns_point_group_measured_fraction_full 0.995
_diffrn_reflns_point_group_measured_fraction_max 0.978
_diffrn_reflns_theta_full 67.684
_diffrn_reflns_theta_max 74.254
_diffrn_reflns_theta_min 2.463
_diffrn_source 'micro-focus sealed X-ray tube'
_diffrn_source_type 'PhotonJet (Cu) X-ray Source'
_exptl_absorpt_coefficient_mu 0.641
_exptl_absorpt_correction_T_max 0.977
_exptl_absorpt_correction_T_min 0.900
_exptl_absorpt_correction_type analytical
_exptl_absorpt_process_details
;
CrysAlisPro 1.171.41.89a (Rigaku Oxford Diffraction, 2020)
Analytical numeric absorption correction using a multifaceted crystal
model based on expressions derived by R.C. Clark & J.S. Reid.
(Clark, R. C. & Reid, J. S. (1995). Acta Cryst. A51, 887-897)
Empirical absorption correction using spherical harmonics,
implemented in SCALE3 ABSPACK scaling algorithm.
;
_exptl_crystal_colour colourless
_exptl_crystal_colour_primary colourless
_exptl_crystal_density_diffrn 1.281
_exptl_crystal_description plate
_exptl_crystal_F_000 4048
_exptl_crystal_size_max 0.19
_exptl_crystal_size_mid 0.17
_exptl_crystal_size_min 0.04
_refine_diff_density_max 0.342
_refine_diff_density_min -0.429
_refine_diff_density_rms 0.057
_refine_ls_extinction_method none
_refine_ls_goodness_of_fit_ref 1.059
_refine_ls_hydrogen_treatment constr
_refine_ls_matrix_type full
_refine_ls_number_parameters 666
_refine_ls_number_reflns 9853
_refine_ls_number_restraints 11
_refine_ls_restrained_S_all 1.066
_refine_ls_R_factor_all 0.0935
_refine_ls_R_factor_gt 0.0758
_refine_ls_shift/su_max 0.000
_refine_ls_shift/su_mean 0.000
_refine_ls_structure_factor_coef Fsqd
_refine_ls_weighting_details 'w=1/[\s^2^(Fo^2^)+(0.0914P)^2^+22.8511P] where P=(Fo^2^+2Fc^2^)/3'
_refine_ls_weighting_scheme calc
_refine_ls_wR_factor_gt 0.2031
_refine_ls_wR_factor_ref 0.2156
_reflns_Friedel_coverage 0.000
_reflns_number_gt 7645
_reflns_number_total 9853
_reflns_threshold_expression 'I > 2\s(I)'
_cod_data_source_file d4dt00610k2.cif
_cod_data_source_block L4
_cod_depositor_comments 'Adding full bibliography for 7715330--7715332.cif.'
_cod_original_cell_volume 9907.2(3)
_cod_database_code 7715330
_shelx_shelxl_version_number 2018/3
_chemical_oxdiff_formula 'C58 H58 N12 O2'
_shelx_space_group_comment
;
The symmetry employed for this shelxl refinement is uniquely defined
by the following loop, which should always be used as a source of
symmetry information in preference to the above space-group names.
They are only intended as comments.
;
_shelx_estimated_absorpt_t_max 0.975
_shelx_estimated_absorpt_t_min 0.888
_reflns_odcompleteness_completeness 99.20
_reflns_odcompleteness_iscentric 1
_reflns_odcompleteness_theta 71.98
_olex2_refinement_description
;
1. Fixed Uiso
 At 1.2 times of:
  All C(H) groups, All C(H,H) groups
 At 1.5 times of:
  All C(H,H,H) groups, All O(H) groups
2. Restrained distances
 C4S-C2S = C2S-C3S
 1.54 with sigma of 0.02
 C58-C56A = C58-C57A
 1.54 with sigma of 0.02
 C58-C57B = C58-C56B
 1.54 with sigma of 0.02
 O3A-C58
 1.3 with sigma of 0.02
 O3B-C58
 1.3 with sigma of 0.02
 O1S-C2S
 1.3 with sigma of 0.02
 C56A-O3A
 2.3 with sigma of 0.04
 O3A-C57A
 2.3 with sigma of 0.04
3. Uiso/Uaniso restraints and constraints
Uiso(C3S) = Uiso(C4S)
Uiso(C56A) = Uiso(C57B) = Uiso(C57A) = Uiso(O3B) = Uiso(O3A) = Uiso(C56B)
4. Others
 Fixed Sof: H58A(0.25) H58(0.25) C56A(0.25) H56A(0.25) H56B(0.25) H56C(0.25)
 O3A(0.25) H3AA(0.25) C57A(0.25) H57A(0.25) H57B(0.25) H57C(0.25) C56B(0.25)
 H56D(0.25) H56E(0.25) H56F(0.25) O3B(0.25) H3BA(0.25) C57B(0.25) H57D(0.25)
 H57E(0.25) H57F(0.25) O1S(0.5) H1S(0.5) C2S(0.5) H2S(0.5) C4S(0.5) H4SA(0.5)
 H4SB(0.5) H4SC(0.5) C3S(0.5) H3SA(0.5) H3SB(0.5) H3SC(0.5)
5.a Everything fixed:
 H3AA, H3BA, H1S
5.b Riding coordinates:
 C56A(H56A,H56B,H56C), C57A(H57A,H57B,H57C), C56B(H56D,H56E,H56F), C57B(H57D,
 H57E,H57F), C4S(H4SA,H4SB,H4SC), C3S(H3SA,H3SB,H3SC)
5.c Ternary CH refined with riding coordinates:
 C58(H58A), C58(H58), C2S(H2S)
5.d Secondary CH2 refined with riding coordinates:
 C2(H2A,H2B), C4(H4A,H4B), C19(H19A,H19B), C41(H41A,H41B)
5.e Aromatic/amide H refined with riding coordinates:
 C7(H7), C8(H8), C9(H9), C14(H14), C15(H15), C17(H17), C21(H21), C22(H22),
 C25(H25), C29(H29), C30(H30), C31(H31), C36(H36), C37(H37), C39(H39), C43(H43),
  C48(H48), C49(H49), C51(H51), C52(H52), C54(H54)
5.f Idealised Me refined as rotating group:
 C1(H1A,H1B,H1C), C3(H3A,H3B,H3C), C12(H12A,H12B,H12C), C27(H27A,H27B,H27C),
 C34(H34A,H34B,H34C), C46(H46A,H46B,H46C), C55(H55A,H55B,H55C)
;
_olex2_submission_special_instructions 'No special instructions were received'
_oxdiff_exptl_absorpt_empirical_details
;
Empirical correction (ABSPACK) includes:
- Absorption correction using spherical harmonics
- Frame scaling
;
_oxdiff_exptl_absorpt_empirical_full_max 1.537
_oxdiff_exptl_absorpt_empirical_full_min 0.655

loop_
_space_group_symop_operation_xyz
'x, y, z'
'-x, y, -z+1/2'
'x+1/2, y+1/2, z'
'-x+1/2, y+1/2, -z+1/2'
'-x, -y, -z'
'x, -y, z-1/2'
'-x+1/2, -y+1/2, -z'
'x+1/2, -y+1/2, z-1/2'

loop_
_atom_site_label
_atom_site_type_symbol
_atom_site_fract_x
_atom_site_fract_y
_atom_site_fract_z
_atom_site_U_iso_or_equiv
_atom_site_adp_type
_atom_site_occupancy
_atom_site_site_symmetry_order
_atom_site_calc_flag
_atom_site_refinement_flags_posn
_atom_site_refinement_flags_adp
_atom_site_refinement_flags_occupancy
_atom_site_disorder_assembly
_atom_site_disorder_group
O1 O 0.58671(11) -0.1237(5) 0.29744(8) 0.1031(11) Uani 1 1 d . . . . .
N1 N 0.62926(10) 0.1203(6) 0.29868(8) 0.0756(10) Uani 1 1 d . . . . .
N2 N 0.59487(8) 0.2323(4) 0.35339(7) 0.0549(7) Uani 1 1 d . . . . .
N3 N 0.55174(7) 0.5759(4) 0.36753(6) 0.0465(6) Uani 1 1 d . . . . .
N4 N 0.58295(7) 0.5306(4) 0.42137(6) 0.0426(6) Uani 1 1 d . . . . .
N5 N 0.40522(6) 1.0124(3) 0.46217(6) 0.0399(5) Uani 1 1 d . . . . .
N6 N 0.39364(6) 1.3421(3) 0.47227(6) 0.0361(5) Uani 1 1 d . . . . .
N7 N 0.33556(6) 1.1552(3) 0.49748(6) 0.0354(5) Uani 1 1 d . . . . .
N8 N 0.27649(6) 1.0389(4) 0.54656(6) 0.0412(5) Uani 1 1 d . . . . .
N9 N 0.30298(6) 1.3477(3) 0.54486(6) 0.0356(5) Uani 1 1 d . . . . .
N10 N 0.17753(8) 0.5896(4) 0.67093(7) 0.0538(7) Uani 1 1 d . . . . .
N11 N 0.12307(7) 0.6791(5) 0.63358(7) 0.0532(7) Uani 1 1 d . . . . .
N12 N 0.08798(9) 0.3611(5) 0.66299(10) 0.0819(11) Uani 1 1 d . . . . .
C1 C 0.65902(17) -0.0390(9) 0.26034(13) 0.1051(18) Uani 1 1 d . . . . .
H1A H 0.655058 -0.065899 0.236877 0.158 Uiso 1 1 calc R U . . .
H1B H 0.660660 -0.170417 0.272098 0.158 Uiso 1 1 calc R U . . .
H1C H 0.682250 0.038440 0.269508 0.158 Uiso 1 1 calc R U . . .
C2 C 0.62729(15) 0.0838(9) 0.26417(11) 0.0916(15) Uani 1 1 d . . . . .
H2A H 0.626598 0.218752 0.253075 0.110 Uiso 1 1 calc R U . . .
H2B H 0.603757 0.010646 0.252908 0.110 Uiso 1 1 calc R U . . .
C3 C 0.6429(2) 0.4853(10) 0.30779(15) 0.123(2) Uani 1 1 d . . . . .
H3A H 0.638337 0.506580 0.284108 0.184 Uiso 1 1 calc R U . . .
H3B H 0.661734 0.583969 0.320235 0.184 Uiso 1 1 calc R U . . .
H3C H 0.619701 0.506585 0.313102 0.184 Uiso 1 1 calc R U . . .
C4 C 0.65644(14) 0.2726(8) 0.31674(12) 0.0856(14) Uani 1 1 d . . . . .
H4A H 0.680150 0.252278 0.311766 0.103 Uiso 1 1 calc R U . . .
H4B H 0.661404 0.252064 0.340726 0.103 Uiso 1 1 calc R U . . .
C5 C 0.60809(11) 0.0114(6) 0.31249(10) 0.0636(9) Uani 1 1 d . . . . .
C6 C 0.61078(10) 0.0546(5) 0.34788(9) 0.0568(8) Uani 1 1 d . . . . .
C7 C 0.62716(9) -0.0857(5) 0.37194(9) 0.0551(8) Uani 1 1 d . . . . .
H7 H 0.637697 -0.209508 0.366812 0.066 Uiso 1 1 calc R U . . .
C8 C 0.62799(8) -0.0431(5) 0.40376(9) 0.0488(7) Uani 1 1 d . . . . .
H8 H 0.639461 -0.136634 0.421096 0.059 Uiso 1 1 calc R U . . .
C9 C 0.61188(8) 0.1383(4) 0.41030(8) 0.0443(7) Uani 1 1 d . . . . .
H9 H 0.612240 0.170765 0.432124 0.053 Uiso 1 1 calc R U . . .
C10 C 0.59536(8) 0.2703(4) 0.38455(8) 0.0443(7) Uani 1 1 d . . . . .
C11 C 0.57701(8) 0.4593(5) 0.39121(8) 0.0437(7) Uani 1 1 d . . . . .
C12 C 0.53721(11) 0.5462(6) 0.33192(9) 0.0644(9) Uani 1 1 d . . . . .
H12A H 0.513852 0.623005 0.323166 0.097 Uiso 1 1 calc R U . . .
H12B H 0.532595 0.398912 0.327065 0.097 Uiso 1 1 calc R U . . .
H12C H 0.555437 0.596637 0.321604 0.097 Uiso 1 1 calc R U . . .
C13 C 0.54145(8) 0.7351(5) 0.38444(8) 0.0444(7) Uani 1 1 d . . . . .
C14 C 0.51753(8) 0.9048(5) 0.37360(8) 0.0497(7) Uani 1 1 d . . . . .
H14 H 0.504062 0.924436 0.350958 0.060 Uiso 1 1 calc R U . . .
C15 C 0.51464(8) 1.0413(5) 0.39752(8) 0.0467(7) Uani 1 1 d . . . . .
H15 H 0.498494 1.156705 0.391002 0.056 Uiso 1 1 calc R U . . .
C16 C 0.53449(8) 1.0170(4) 0.43102(8) 0.0409(6) Uani 1 1 d . . . . .
C17 C 0.55734(8) 0.8468(4) 0.44136(8) 0.0404(6) Uani 1 1 d . . . . .
H17 H 0.570363 0.826467 0.464082 0.049 Uiso 1 1 calc R U . . .
C18 C 0.56088(8) 0.7050(4) 0.41761(7) 0.0402(6) Uani 1 1 d . . . . .
C19 C 0.53303(8) 1.1841(4) 0.45544(8) 0.0415(6) Uani 1 1 d . . . . .
H19A H 0.544350 1.311038 0.449775 0.050 Uiso 1 1 calc R U . . .
H19B H 0.548585 1.140094 0.477673 0.050 Uiso 1 1 calc R U . . .
C20 C 0.49439(7) 1.2372(4) 0.45701(7) 0.0388(6) Uani 1 1 d . . . . .
C21 C 0.48510(8) 1.4440(4) 0.46031(8) 0.0409(6) Uani 1 1 d . . . . .
H21 H 0.502081 1.548831 0.458751 0.049 Uiso 1 1 calc R U . . .
C22 C 0.45212(8) 1.5013(4) 0.46576(7) 0.0398(6) Uani 1 1 d . . . . .
H22 H 0.446407 1.641611 0.468546 0.048 Uiso 1 1 calc R U . . .
C23 C 0.42788(7) 1.3421(4) 0.46691(7) 0.0356(6) Uani 1 1 d . . . . .
C24 C 0.43529(7) 1.1351(4) 0.46158(7) 0.0365(6) Uani 1 1 d . . . . .
C25 C 0.46923(8) 1.0815(4) 0.45709(8) 0.0413(6) Uani 1 1 d . . . . .
H25 H 0.474947 0.941324 0.454145 0.050 Uiso 1 1 calc R U . . .
C26 C 0.38137(7) 1.1426(4) 0.46881(7) 0.0360(6) Uani 1 1 d . . . . .
C27 C 0.37554(8) 1.5262(4) 0.47969(9) 0.0464(7) Uani 1 1 d . . . . .
H27A H 0.382461 1.544425 0.503653 0.070 Uiso 1 1 calc R U . . .
H27B H 0.348438 1.510915 0.470601 0.070 Uiso 1 1 calc R U . . .
H27C H 0.383533 1.647170 0.469820 0.070 Uiso 1 1 calc R U . . .
C28 C 0.34526(7) 1.0765(4) 0.47219(7) 0.0344(6) Uani 1 1 d . . . . .
C29 C 0.32431(7) 0.9310(4) 0.45031(7) 0.0369(6) Uani 1 1 d . . . . .
H29 H 0.331988 0.882509 0.432399 0.044 Uiso 1 1 calc R U . . .
C30 C 0.29173(7) 0.8580(4) 0.45528(7) 0.0390(6) Uani 1 1 d . . . . .
H30 H 0.276775 0.757448 0.440951 0.047 Uiso 1 1 calc R U . . .
C31 C 0.28170(7) 0.9347(4) 0.48139(7) 0.0369(6) Uani 1 1 d . . . . .
H31 H 0.259714 0.886635 0.485403 0.044 Uiso 1 1 calc R U . . .
C32 C 0.30381(7) 1.0827(4) 0.50186(7) 0.0340(6) Uani 1 1 d . . . . .
C33 C 0.29403(7) 1.1562(4) 0.53071(7) 0.0351(6) Uani 1 1 d . . . . .
C34 C 0.32008(8) 1.5227(4) 0.53344(8) 0.0415(6) Uani 1 1 d . . . . .
H34A H 0.347269 1.511574 0.542253 0.062 Uiso 1 1 calc R U . . .
H34B H 0.311957 1.651597 0.541135 0.062 Uiso 1 1 calc R U . . .
H34C H 0.312491 1.522440 0.509283 0.062 Uiso 1 1 calc R U . . .
C35 C 0.29063(7) 1.3523(4) 0.57206(7) 0.0369(6) Uani 1 1 d . . . . .
C36 C 0.29171(8) 1.5049(5) 0.59519(8) 0.0423(6) Uani 1 1 d . . . . .
H36 H 0.303168 1.634890 0.594615 0.051 Uiso 1 1 calc R U . . .
C37 C 0.27522(8) 1.4578(5) 0.61913(8) 0.0466(7) Uani 1 1 d . . . . .
H37 H 0.274792 1.560167 0.634968 0.056 Uiso 1 1 calc R U . . .
C38 C 0.25900(9) 1.2632(5) 0.62093(8) 0.0486(7) Uani 1 1 d . . . . .
C39 C 0.25860(9) 1.1133(5) 0.59780(8) 0.0475(7) Uani 1 1 d . . . . .
H39 H 0.247882 0.981752 0.598844 0.057 Uiso 1 1 calc R U . . .
C40 C 0.27420(8) 1.1582(4) 0.57282(7) 0.0403(6) Uani 1 1 d . . . . .
C41 C 0.24374(10) 1.2207(6) 0.64929(9) 0.0590(9) Uani 1 1 d . . . . .
H41A H 0.264224 1.166203 0.668069 0.071 Uiso 1 1 calc R U . . .
H41B H 0.235646 1.353377 0.656381 0.071 Uiso 1 1 calc R U . . .
C42 C 0.21142(9) 1.0705(6) 0.64194(8) 0.0526(8) Uani 1 1 d . . . . .
C43 C 0.21411(9) 0.8909(5) 0.65994(8) 0.0506(8) Uani 1 1 d . . . . .
H43 H 0.237068 0.852356 0.675660 0.061 Uiso 1 1 calc R U . . .
C44 C 0.18237(9) 0.7660(5) 0.65464(8) 0.0497(7) Uani 1 1 d . . . . .
C45 C 0.14179(9) 0.5440(5) 0.65776(8) 0.0511(8) Uani 1 1 d . . . . .
C46 C 0.08414(10) 0.6847(7) 0.61337(10) 0.0698(10) Uani 1 1 d . . . . .
H46A H 0.073903 0.544382 0.610860 0.105 Uiso 1 1 calc R U . . .
H46B H 0.082269 0.741339 0.591603 0.105 Uiso 1 1 calc R U . . .
H46C H 0.070029 0.772015 0.624042 0.105 Uiso 1 1 calc R U . . .
C47 C 0.14923(9) 0.8249(5) 0.63124(8) 0.0507(8) Uani 1 1 d . . . . .
C48 C 0.14607(10) 1.0016(6) 0.61211(9) 0.0593(9) Uani 1 1 d . . . . .
H48 H 0.123336 1.037315 0.595834 0.071 Uiso 1 1 calc R U . . .
C49 C 0.17753(10) 1.1228(6) 0.61786(8) 0.0558(8) Uani 1 1 d . . . . .
H49 H 0.176334 1.244980 0.605236 0.067 Uiso 1 1 calc R U . . .
C50 C 0.12496(10) 0.3635(5) 0.66901(9) 0.0550(8) Uani 1 1 d . . . . .
C51 C 0.14753(10) 0.2071(5) 0.68626(9) 0.0575(8) Uani 1 1 d . . . . .
H51 H 0.173777 0.214155 0.690724 0.069 Uiso 1 1 calc R U . . .
C52 C 0.13167(11) 0.0410(6) 0.69694(10) 0.0645(9) Uani 1 1 d . . . . .
H52 H 0.146990 -0.067586 0.708776 0.077 Uiso 1 1 calc R U . . .
C53 C 0.09381(12) 0.0317(6) 0.69055(11) 0.0725(11) Uani 1 1 d . . . . .
C54 C 0.07341(12) 0.1974(7) 0.67383(13) 0.0880(15) Uani 1 1 d . . . . .
H54 H 0.047197 0.194974 0.669726 0.106 Uiso 1 1 calc R U . . .
C55 C 0.07482(14) -0.1463(7) 0.70235(15) 0.1006(17) Uani 1 1 d . . . . .
H55A H 0.083020 -0.277528 0.695471 0.151 Uiso 1 1 calc R U . . .
H55B H 0.047741 -0.133369 0.692716 0.151 Uiso 1 1 calc R U . . .
H55C H 0.081494 -0.142470 0.726461 0.151 Uiso 1 1 calc R U . . .
C58 C 0.500000 0.904(3) 0.750000 0.258(9) Uiso 1 2 d DS . P . .
H58A H 0.527595 0.898526 0.760736 0.309 Uiso 0.25 1 calc R U P A -1
H58 H 0.474106 0.871742 0.735727 0.309 Uiso 0.25 1 calc R U P B -2
C56A C 0.4898(9) 0.963(7) 0.7130(5) 0.133(3) Uiso 0.25 1 d D . P C -1
H56A H 0.476384 0.851290 0.698619 0.199 Uiso 0.25 1 d R U P C -1
H56B H 0.512994 0.992390 0.708129 0.199 Uiso 0.25 1 d R U P C -1
H56C H 0.474204 1.087050 0.709129 0.199 Uiso 0.25 1 d R U P C -1
O3A O 0.4830(6) 0.983(3) 0.7695(5) 0.133(3) Uiso 0.25 1 d D . P C -1
H3AA H 0.487400 0.920080 0.785830 0.199 Uiso 0.25 1 d . U P D -1
C57A C 0.4813(8) 0.687(3) 0.7505(9) 0.133(3) Uiso 0.25 1 d D . P C -1
H57A H 0.499898 0.578483 0.751604 0.199 Uiso 0.25 1 d R U P C -1
H57B H 0.460378 0.669803 0.730204 0.199 Uiso 0.25 1 d R U P C -1
H57C H 0.472358 0.675603 0.769624 0.199 Uiso 0.25 1 d R U P C -1
C56B C 0.4986(9) 0.950(8) 0.7859(6) 0.133(3) Uiso 0.25 1 d D . P C -2
H56D H 0.494444 1.096978 0.788732 0.199 Uiso 0.25 1 d R U P C -2
H56E H 0.522064 0.906738 0.802172 0.199 Uiso 0.25 1 d R U P C -2
H56F H 0.477954 0.869738 0.789222 0.199 Uiso 0.25 1 d R U P C -2
O3B O 0.5105(6) 1.094(3) 0.7398(5) 0.133(3) Uiso 0.25 1 d D . P C -2
H3BA H 0.508310 1.179120 0.754820 0.199 Uiso 0.25 1 d . U P E -2
C57B C 0.5269(9) 0.742(4) 0.7424(9) 0.133(3) Uiso 0.25 1 d D . P C -2
H57D H 0.550693 0.743381 0.760132 0.199 Uiso 0.25 1 d R U P C -2
H57E H 0.531143 0.774371 0.721372 0.199 Uiso 0.25 1 d R U P C -2
H57F H 0.515503 0.604941 0.741032 0.199 Uiso 0.25 1 d R U P C -2
O1S O 0.2163(3) 0.977(2) 0.2699(3) 0.159(4) Uani 0.5 1 d D . P F -1
H1S H 0.217930 0.869330 0.281060 0.238 Uiso 0.5 1 d . U P G -1
C2S C 0.2439(6) 0.975(3) 0.2578(4) 0.191(11) Uani 0.5 1 d D . P F -1
H2S H 0.263319 0.958850 0.279754 0.230 Uiso 0.5 1 calc R U P F -1
C4S C 0.2483(8) 1.196(3) 0.2566(7) 0.181(5) Uiso 0.5 1 d D . P F -1
H4SA H 0.224225 1.266986 0.250345 0.272 Uiso 0.5 1 d R U P F -1
H4SB H 0.261235 1.226296 0.240446 0.272 Uiso 0.5 1 d R U P F -1
H4SC H 0.263565 1.243406 0.278486 0.272 Uiso 0.5 1 d R U P F -1
C3S C 0.2528(8) 0.783(3) 0.2450(7) 0.181(5) Uiso 0.5 1 d D . P F -1
H3SA H 0.278850 0.750774 0.257099 0.272 Uiso 0.5 1 d R U P F -1
H3SB H 0.249949 0.794764 0.221400 0.272 Uiso 0.5 1 d R U P F -1
H3SC H 0.236679 0.672564 0.248410 0.272 Uiso 0.5 1 d R U P F -1

loop_
_atom_site_aniso_label
_atom_site_aniso_U_11
_atom_site_aniso_U_22
_atom_site_aniso_U_33
_atom_site_aniso_U_23
_atom_site_aniso_U_13
_atom_site_aniso_U_12
O1 0.137(3) 0.082(2) 0.085(2) -0.0202(18) 0.027(2) -0.038(2)
N1 0.085(2) 0.085(2) 0.0628(19) -0.0172(18) 0.0316(17) -0.014(2)
N2 0.0661(17) 0.0418(15) 0.0630(17) -0.0012(13) 0.0290(14) 0.0023(13)
N3 0.0466(14) 0.0390(14) 0.0566(15) -0.0041(11) 0.0199(12) 0.0012(11)
N4 0.0450(13) 0.0315(12) 0.0576(15) 0.0009(11) 0.0253(11) -0.0008(10)
N5 0.0389(12) 0.0240(11) 0.0637(15) -0.0010(10) 0.0258(11) -0.0018(9)
N6 0.0346(11) 0.0223(11) 0.0577(14) -0.0005(10) 0.0235(10) -0.0020(9)
N7 0.0335(11) 0.0224(11) 0.0543(14) 0.0007(9) 0.0196(10) -0.0005(9)
N8 0.0426(13) 0.0325(12) 0.0541(14) -0.0031(10) 0.0233(11) -0.0071(10)
N9 0.0348(11) 0.0247(11) 0.0510(13) 0.0002(9) 0.0187(10) -0.0005(9)
N10 0.0515(15) 0.0448(15) 0.0678(18) -0.0035(13) 0.0226(13) -0.0030(12)
N11 0.0488(15) 0.0556(17) 0.0558(16) -0.0035(13) 0.0171(12) -0.0091(13)
N12 0.0536(18) 0.066(2) 0.121(3) 0.029(2) 0.0185(18) -0.0103(16)
C1 0.152(5) 0.098(4) 0.081(3) -0.014(3) 0.059(3) -0.002(4)
C2 0.118(4) 0.096(4) 0.067(3) -0.016(3) 0.037(3) -0.006(3)
C3 0.149(6) 0.104(5) 0.103(4) 0.006(4) 0.021(4) -0.022(4)
C4 0.091(3) 0.098(4) 0.074(3) -0.021(3) 0.033(2) -0.027(3)
C5 0.070(2) 0.049(2) 0.072(2) -0.0112(18) 0.0220(19) 0.0021(18)
C6 0.062(2) 0.0442(19) 0.071(2) -0.0082(16) 0.0309(17) 0.0007(16)
C7 0.0571(19) 0.0384(17) 0.074(2) -0.0053(16) 0.0264(17) 0.0028(15)
C8 0.0419(16) 0.0367(16) 0.069(2) -0.0037(14) 0.0196(14) -0.0020(13)
C9 0.0398(15) 0.0339(15) 0.0627(19) -0.0026(13) 0.0212(13) -0.0049(12)
C10 0.0440(15) 0.0320(15) 0.0629(19) -0.0018(13) 0.0251(14) -0.0035(12)
C11 0.0442(15) 0.0331(15) 0.0580(18) 0.0019(13) 0.0221(13) -0.0024(12)
C12 0.065(2) 0.065(2) 0.060(2) -0.0093(18) 0.0138(17) 0.0112(18)
C13 0.0399(15) 0.0373(16) 0.0606(18) -0.0022(13) 0.0222(13) -0.0027(12)
C14 0.0428(16) 0.0477(18) 0.0590(19) 0.0013(15) 0.0164(14) 0.0078(14)
C15 0.0397(15) 0.0382(16) 0.065(2) 0.0048(14) 0.0196(14) 0.0062(12)
C16 0.0363(14) 0.0327(14) 0.0610(18) 0.0009(13) 0.0259(13) -0.0039(11)
C17 0.0403(14) 0.0318(14) 0.0549(17) 0.0030(12) 0.0231(13) -0.0025(11)
C18 0.0382(14) 0.0314(14) 0.0571(17) 0.0032(12) 0.0238(13) -0.0022(11)
C19 0.0380(14) 0.0299(14) 0.0633(18) 0.0000(13) 0.0254(13) -0.0032(11)
C20 0.0371(14) 0.0317(14) 0.0529(16) 0.0010(12) 0.0218(12) -0.0022(11)
C21 0.0417(15) 0.0279(14) 0.0595(18) 0.0014(12) 0.0249(13) -0.0064(11)
C22 0.0412(14) 0.0233(13) 0.0599(18) 0.0002(12) 0.0227(13) -0.0026(11)
C23 0.0350(13) 0.0263(13) 0.0505(16) 0.0020(11) 0.0207(12) -0.0001(10)
C24 0.0349(13) 0.0236(13) 0.0561(17) 0.0006(11) 0.0217(12) -0.0027(10)
C25 0.0416(15) 0.0252(13) 0.0650(18) 0.0001(12) 0.0282(13) 0.0011(11)
C26 0.0378(14) 0.0236(13) 0.0510(16) -0.0010(11) 0.0203(12) -0.0031(10)
C27 0.0467(16) 0.0218(13) 0.081(2) -0.0004(13) 0.0349(15) 0.0021(12)
C28 0.0355(13) 0.0203(12) 0.0505(15) 0.0009(11) 0.0179(11) 0.0000(10)
C29 0.0363(13) 0.0273(13) 0.0500(16) -0.0002(11) 0.0175(12) -0.0002(11)
C30 0.0357(13) 0.0256(13) 0.0558(17) -0.0037(12) 0.0145(12) -0.0018(11)
C31 0.0336(13) 0.0251(13) 0.0553(16) -0.0004(11) 0.0184(12) -0.0027(10)
C32 0.0307(12) 0.0219(12) 0.0520(16) 0.0013(11) 0.0164(11) -0.0012(10)
C33 0.0298(12) 0.0252(13) 0.0523(16) -0.0009(11) 0.0158(11) -0.0018(10)
C34 0.0428(15) 0.0230(13) 0.0644(19) -0.0007(12) 0.0252(13) -0.0031(11)
C35 0.0330(13) 0.0296(14) 0.0509(16) -0.0004(11) 0.0169(11) 0.0006(11)
C36 0.0393(14) 0.0327(15) 0.0571(17) -0.0042(12) 0.0182(13) -0.0026(12)
C37 0.0474(16) 0.0421(17) 0.0532(17) -0.0103(14) 0.0198(13) -0.0056(13)
C38 0.0510(17) 0.0457(18) 0.0530(18) -0.0081(14) 0.0218(14) -0.0088(14)
C39 0.0555(18) 0.0372(16) 0.0553(18) -0.0057(13) 0.0253(14) -0.0133(13)
C40 0.0374(14) 0.0327(14) 0.0547(17) -0.0069(12) 0.0198(12) -0.0049(11)
C41 0.068(2) 0.059(2) 0.060(2) -0.0142(17) 0.0330(17) -0.0199(17)
C42 0.0594(19) 0.055(2) 0.0514(18) -0.0095(15) 0.0293(15) -0.0113(16)
C43 0.0474(17) 0.0528(19) 0.0561(18) -0.0054(15) 0.0226(14) -0.0041(14)
C44 0.0508(17) 0.0465(18) 0.0569(18) -0.0073(15) 0.0241(15) -0.0046(14)
C45 0.0536(18) 0.0434(18) 0.0594(19) -0.0042(15) 0.0219(15) -0.0025(14)
C46 0.056(2) 0.082(3) 0.067(2) 0.005(2) 0.0109(17) -0.013(2)
C47 0.0524(17) 0.0524(19) 0.0528(18) -0.0055(15) 0.0243(14) -0.0102(15)
C48 0.060(2) 0.068(2) 0.0519(19) 0.0030(17) 0.0190(16) -0.0085(17)
C49 0.065(2) 0.055(2) 0.0531(19) 0.0017(16) 0.0270(16) -0.0103(16)
C50 0.0584(19) 0.0443(18) 0.065(2) -0.0045(15) 0.0233(16) -0.0075(15)
C51 0.062(2) 0.0490(19) 0.068(2) -0.0023(16) 0.0298(17) -0.0002(16)
C52 0.078(3) 0.046(2) 0.076(2) 0.0019(18) 0.033(2) 0.0033(18)
C53 0.071(2) 0.053(2) 0.092(3) 0.006(2) 0.023(2) -0.0140(19)
C54 0.057(2) 0.072(3) 0.125(4) 0.035(3) 0.014(2) -0.013(2)
C55 0.091(3) 0.069(3) 0.135(4) 0.034(3) 0.026(3) -0.021(3)
O1S 0.139(9) 0.213(12) 0.097(7) -0.003(7) -0.005(5) 0.010(8)
C2S 0.28(3) 0.146(15) 0.096(11) -0.023(10) -0.018(13) 0.099(17)

loop_
_atom_type_symbol
_atom_type_description
_atom_type_scat_dispersion_real
_atom_type_scat_dispersion_imag
_atom_type_scat_source
C C 0.0181 0.0091 'International Tables Vol C Tables 4.2.6.8 and 6.1.1.4'
H H 0.0000 0.0000 'International Tables Vol C Tables 4.2.6.8 and 6.1.1.4'
N N 0.0311 0.0180 'International Tables Vol C Tables 4.2.6.8 and 6.1.1.4'
O O 0.0492 0.0322 'International Tables Vol C Tables 4.2.6.8 and 6.1.1.4'

loop_
_exptl_crystal_face_index_h
_exptl_crystal_face_index_k
_exptl_crystal_face_index_l
_exptl_crystal_face_perp_dist
-2 0 1 0.0823
2 0 -1 0.0823
1 2 -1 0.0876
-1 -2 1 0.0876
0 0 1 0.0188
0 0 -1 0.0188

loop_
_geom_angle_atom_site_label_1
_geom_angle_atom_site_label_2
_geom_angle_atom_site_label_3
_geom_angle
_geom_angle_site_symmetry_1
_geom_angle_site_symmetry_3
_geom_angle_publ_flag
C4 N1 C2 116.5(4) . . ?
C5 N1 C2 120.4(4) . . ?
C5 N1 C4 123.0(3) . . ?
C10 N2 C6 117.1(3) . . ?
C11 N3 C12 129.9(3) . . ?
C11 N3 C13 105.6(3) . . ?
C13 N3 C12 124.5(3) . . ?
C11 N4 C18 105.0(3) . . ?
C26 N5 C24 104.6(2) . . ?
C23 N6 C27 124.2(2) . . ?
C26 N6 C23 106.6(2) . . ?
C26 N6 C27 129.2(2) . . ?
C28 N7 C32 116.9(2) . . ?
C33 N8 C40 105.0(2) . . ?
C33 N9 C34 128.9(2) . . ?
C33 N9 C35 106.7(2) . . ?
C35 N9 C34 124.3(2) . . ?
C45 N10 C44 104.3(3) . . ?
C45 N11 C46 130.7(3) . . ?
C45 N11 C47 106.0(3) . . ?
C47 N11 C46 123.3(3) . . ?
C50 N12 C54 117.2(3) . . ?
H1A C1 H1B 109.5 . . ?
H1A C1 H1C 109.5 . . ?
H1B C1 H1C 109.5 . . ?
C2 C1 H1A 109.5 . . ?
C2 C1 H1B 109.5 . . ?
C2 C1 H1C 109.5 . . ?
N1 C2 C1 113.8(4) . . ?
N1 C2 H2A 108.8 . . ?
N1 C2 H2B 108.8 . . ?
C1 C2 H2A 108.8 . . ?
C1 C2 H2B 108.8 . . ?
H2A C2 H2B 107.7 . . ?
H3A C3 H3B 109.5 . . ?
H3A C3 H3C 109.5 . . ?
H3B C3 H3C 109.5 . . ?
C4 C3 H3A 109.5 . . ?
C4 C3 H3B 109.5 . . ?
C4 C3 H3C 109.5 . . ?
N1 C4 C3 111.3(5) . . ?
N1 C4 H4A 109.4 . . ?
N1 C4 H4B 109.4 . . ?
C3 C4 H4A 109.4 . . ?
C3 C4 H4B 109.4 . . ?
H4A C4 H4B 108.0 . . ?
O1 C5 N1 122.2(4) . . ?
O1 C5 C6 119.0(4) . . ?
N1 C5 C6 118.7(3) . . ?
N2 C6 C5 115.9(3) . . ?
N2 C6 C7 123.9(3) . . ?
C7 C6 C5 120.2(3) . . ?
C6 C7 H7 120.9 . . ?
C6 C7 C8 118.3(3) . . ?
C8 C7 H7 120.9 . . ?
C7 C8 H8 120.3 . . ?
C7 C8 C9 119.3(3) . . ?
C9 C8 H8 120.3 . . ?
C8 C9 H9 120.6 . . ?
C10 C9 C8 118.8(3) . . ?
C10 C9 H9 120.6 . . ?
N2 C10 C9 122.5(3) . . ?
N2 C10 C11 118.5(3) . . ?
C9 C10 C11 119.0(3) . . ?
N3 C11 C10 124.9(3) . . ?
N4 C11 N3 113.1(3) . . ?
N4 C11 C10 122.0(3) . . ?
N3 C12 H12A 109.5 . . ?
N3 C12 H12B 109.5 . . ?
N3 C12 H12C 109.5 . . ?
H12A C12 H12B 109.5 . . ?
H12A C12 H12C 109.5 . . ?
H12B C12 H12C 109.5 . . ?
N3 C13 C14 131.9(3) . . ?
N3 C13 C18 106.4(3) . . ?
C18 C13 C14 121.8(3) . . ?
C13 C14 H14 121.7 . . ?
C15 C14 C13 116.6(3) . . ?
C15 C14 H14 121.7 . . ?
C14 C15 H15 118.6 . . ?
C14 C15 C16 122.8(3) . . ?
C16 C15 H15 118.6 . . ?
C15 C16 C19 119.9(3) . . ?
C17 C16 C15 119.8(3) . . ?
C17 C16 C19 120.1(3) . . ?
C16 C17 H17 120.7 . . ?
C16 C17 C18 118.7(3) . . ?
C18 C17 H17 120.7 . . ?
N4 C18 C13 110.0(3) . . ?
N4 C18 C17 129.7(3) . . ?
C13 C18 C17 120.3(3) . . ?
C16 C19 H19A 108.4 . . ?
C16 C19 H19B 108.4 . . ?
C16 C19 C20 115.6(2) . . ?
H19A C19 H19B 107.4 . . ?
C20 C19 H19A 108.4 . . ?
C20 C19 H19B 108.4 . . ?
C21 C20 C19 119.6(2) . . ?
C25 C20 C19 120.2(2) . . ?
C25 C20 C21 120.1(2) . . ?
C20 C21 H21 118.7 . . ?
C22 C21 C20 122.6(2) . . ?
C22 C21 H21 118.7 . . ?
C21 C22 H22 121.9 . . ?
C21 C22 C23 116.3(2) . . ?
C23 C22 H22 121.9 . . ?
N6 C23 C22 131.8(2) . . ?
N6 C23 C24 105.7(2) . . ?
C22 C23 C24 122.5(2) . . ?
N5 C24 C23 109.8(2) . . ?
N5 C24 C25 130.4(2) . . ?
C25 C24 C23 119.8(2) . . ?
C20 C25 C24 118.5(2) . . ?
C20 C25 H25 120.7 . . ?
C24 C25 H25 120.7 . . ?
N5 C26 N6 113.3(2) . . ?
N5 C26 C28 122.9(2) . . ?
N6 C26 C28 123.8(2) . . ?
N6 C27 H27A 109.5 . . ?
N6 C27 H27B 109.5 . . ?
N6 C27 H27C 109.5 . . ?
H27A C27 H27B 109.5 . . ?
H27A C27 H27C 109.5 . . ?
H27B C27 H27C 109.5 . . ?
N7 C28 C26 117.2(2) . . ?
N7 C28 C29 123.9(2) . . ?
C29 C28 C26 118.8(2) . . ?
C28 C29 H29 120.9 . . ?
C28 C29 C30 118.3(3) . . ?
C30 C29 H29 120.9 . . ?
C29 C30 H30 120.7 . . ?
C31 C30 C29 118.5(3) . . ?
C31 C30 H30 120.7 . . ?
C30 C31 H31 120.1 . . ?
C30 C31 C32 119.7(2) . . ?
C32 C31 H31 120.1 . . ?
N7 C32 C31 122.6(2) . . ?
N7 C32 C33 117.8(2) . . ?
C31 C32 C33 119.5(2) . . ?
N8 C33 N9 112.8(2) . . ?
N8 C33 C32 122.5(2) . . ?
N9 C33 C32 124.7(2) . . ?
N9 C34 H34A 109.5 . . ?
N9 C34 H34B 109.5 . . ?
N9 C34 H34C 109.5 . . ?
H34A C34 H34B 109.5 . . ?
H34A C34 H34C 109.5 . . ?
H34B C34 H34C 109.5 . . ?
N9 C35 C36 132.1(3) . . ?
N9 C35 C40 105.4(2) . . ?
C36 C35 C40 122.4(3) . . ?
C35 C36 H36 121.8 . . ?
C37 C36 C35 116.5(3) . . ?
C37 C36 H36 121.8 . . ?
C36 C37 H37 118.7 . . ?
C36 C37 C38 122.5(3) . . ?
C38 C37 H37 118.7 . . ?
C37 C38 C41 118.9(3) . . ?
C39 C38 C37 119.8(3) . . ?
C39 C38 C41 121.3(3) . . ?
C38 C39 H39 120.5 . . ?
C38 C39 C40 119.0(3) . . ?
C40 C39 H39 120.5 . . ?
N8 C40 C35 110.0(2) . . ?
N8 C40 C39 130.3(3) . . ?
C39 C40 C35 119.7(3) . . ?
C38 C41 H41A 108.4 . . ?
C38 C41 H41B 108.4 . . ?
H41A C41 H41B 107.4 . . ?
C42 C41 C38 115.6(3) . . ?
C42 C41 H41A 108.4 . . ?
C42 C41 H41B 108.4 . . ?
C43 C42 C41 120.7(3) . . ?
C43 C42 C49 120.1(3) . . ?
C49 C42 C41 119.1(3) . . ?
C42 C43 H43 120.5 . . ?
C42 C43 C44 118.9(3) . . ?
C44 C43 H43 120.5 . . ?
N10 C44 C43 129.5(3) . . ?
N10 C44 C47 111.0(3) . . ?
C47 C44 C43 119.4(3) . . ?
N10 C45 N11 113.4(3) . . ?
N10 C45 C50 121.5(3) . . ?
N11 C45 C50 125.1(3) . . ?
N11 C46 H46A 109.5 . . ?
N11 C46 H46B 109.5 . . ?
N11 C46 H46C 109.5 . . ?
H46A C46 H46B 109.5 . . ?
H46A C46 H46C 109.5 . . ?
H46B C46 H46C 109.5 . . ?
C44 C47 N11 105.3(3) . . ?
C48 C47 N11 131.9(3) . . ?
C48 C47 C44 122.8(3) . . ?
C47 C48 H48 121.6 . . ?
C49 C48 C47 116.8(3) . . ?
C49 C48 H48 121.6 . . ?
C42 C49 H49 119.0 . . ?
C48 C49 C42 121.9(3) . . ?
C48 C49 H49 119.0 . . ?
N12 C50 C45 118.3(3) . . ?
N12 C50 C51 121.9(3) . . ?
C51 C50 C45 119.8(3) . . ?
C50 C51 H51 120.3 . . ?
C52 C51 C50 119.4(3) . . ?
C52 C51 H51 120.3 . . ?
C51 C52 H52 119.9 . . ?
C53 C52 C51 120.1(4) . . ?
C53 C52 H52 119.9 . . ?
C52 C53 C54 116.6(4) . . ?
C52 C53 C55 122.4(4) . . ?
C54 C53 C55 120.9(4) . . ?
N12 C54 C53 124.7(4) . . ?
N12 C54 H54 117.7 . . ?
C53 C54 H54 117.7 . . ?
C53 C55 H55A 109.5 . . ?
C53 C55 H55B 109.5 . . ?
C53 C55 H55C 109.5 . . ?
H55A C55 H55B 109.5 . . ?
H55A C55 H55C 109.5 . . ?
H55B C55 H55C 109.5 . . ?
C56A C58 H58A 111.7 . . ?
C56A C58 C57A 105(2) . . ?
O3A C58 H58A 111.7 . . ?
O3A C58 C56A 122.3(17) . . ?
O3A C58 C57A 91.9(13) . . ?
C57A C58 H58A 111.7 . . ?
C56B C58 H58 108.0 . . ?
O3B C58 H58 108.0 . . ?
O3B C58 C56B 104(2) . . ?
O3B C58 C57B 105.1(13) . . ?
C57B C58 H58 108.0 . . ?
C57B C58 C56B 123(2) . . ?
C58 C56A H56A 111.9 . . ?
C58 C56A H56B 107.8 . . ?
C58 C56A H56C 108.7 . . ?
H56A C56A H56B 109.5 . . ?
H56A C56A H56C 109.6 . . ?
H56B C56A H56C 109.4 . . ?
C58 O3A H3AA 110.6 . . ?
C58 C57A H57A 108.8 . . ?
C58 C57A H57B 109.3 . . ?
C58 C57A H57C 110.3 . . ?
H57A C57A H57B 109.5 . . ?
H57A C57A H57C 109.4 . . ?
H57B C57A H57C 109.5 . . ?
C58 C56B H56D 110.9 . . ?
C58 C56B H56E 109.7 . . ?
C58 C56B H56F 107.9 . . ?
H56D C56B H56E 109.5 . . ?
H56D C56B H56F 109.4 . . ?
H56E C56B H56F 109.5 . . ?
C58 O3B H3BA 103.3 . . ?
C58 C57B H57D 109.4 . . ?
C58 C57B H57E 110.4 . . ?
C58 C57B H57F 108.6 . . ?
H57D C57B H57E 109.5 . . ?
H57D C57B H57F 109.5 . . ?
H57E C57B H57F 109.5 . . ?
C2S O1S H1S 107.1 . . ?
O1S C2S H2S 94.3 . . ?
O1S C2S C4S 97.0(15) . . ?
O1S C2S C3S 118(2) . . ?
C4S C2S H2S 94.3 . . ?
C3S C2S H2S 94.3 . . ?
C3S C2S C4S 143(3) . . ?
C2S C4S H4SA 111.5 . . ?
C2S C4S H4SB 108.2 . . ?
C2S C4S H4SC 108.6 . . ?
H4SA C4S H4SB 109.6 . . ?
H4SA C4S H4SC 109.4 . . ?
H4SB C4S H4SC 109.5 . . ?
C2S C3S H3SA 107.3 . . ?
C2S C3S H3SB 111.0 . . ?
C2S C3S H3SC 110.1 . . ?
H3SA C3S H3SB 109.4 . . ?
H3SA C3S H3SC 109.5 . . ?
H3SB C3S H3SC 109.5 . . ?

loop_
_geom_bond_atom_site_label_1
_geom_bond_atom_site_label_2
_geom_bond_distance
_geom_bond_site_symmetry_2
_geom_bond_publ_flag
O1 C5 1.228(5) . ?
N1 C2 1.469(5) . ?
N1 C4 1.459(5) . ?
N1 C5 1.332(5) . ?
N2 C6 1.351(4) . ?
N2 C10 1.346(4) . ?
N3 C11 1.380(4) . ?
N3 C12 1.458(4) . ?
N3 C13 1.381(4) . ?
N4 C11 1.319(4) . ?
N4 C18 1.383(4) . ?
N5 C24 1.392(3) . ?
N5 C26 1.326(3) . ?
N6 C23 1.380(3) . ?
N6 C26 1.365(3) . ?
N6 C27 1.457(3) . ?
N7 C28 1.342(3) . ?
N7 C32 1.352(3) . ?
N8 C33 1.322(3) . ?
N8 C40 1.385(4) . ?
N9 C33 1.374(3) . ?
N9 C34 1.460(3) . ?
N9 C35 1.378(3) . ?
N10 C44 1.378(4) . ?
N10 C45 1.324(4) . ?
N11 C45 1.370(4) . ?
N11 C46 1.456(4) . ?
N11 C47 1.391(4) . ?
N12 C50 1.339(5) . ?
N12 C54 1.341(5) . ?
C1 H1A 0.9800 . ?
C1 H1B 0.9800 . ?
C1 H1C 0.9800 . ?
C1 C2 1.488(7) . ?
C2 H2A 0.9900 . ?
C2 H2B 0.9900 . ?
C3 H3A 0.9800 . ?
C3 H3B 0.9800 . ?
C3 H3C 0.9800 . ?
C3 C4 1.478(8) . ?
C4 H4A 0.9900 . ?
C4 H4B 0.9900 . ?
C5 C6 1.507(5) . ?
C6 C7 1.366(5) . ?
C7 H7 0.9500 . ?
C7 C8 1.375(5) . ?
C8 H8 0.9500 . ?
C8 C9 1.390(4) . ?
C9 H9 0.9500 . ?
C9 C10 1.378(4) . ?
C10 C11 1.476(4) . ?
C12 H12A 0.9800 . ?
C12 H12B 0.9800 . ?
C12 H12C 0.9800 . ?
C13 C14 1.406(4) . ?
C13 C18 1.391(4) . ?
C14 H14 0.9500 . ?
C14 C15 1.379(4) . ?
C15 H15 0.9500 . ?
C15 C16 1.401(4) . ?
C16 C17 1.385(4) . ?
C16 C19 1.514(4) . ?
C17 H17 0.9500 . ?
C17 C18 1.404(4) . ?
C19 H19A 0.9900 . ?
C19 H19B 0.9900 . ?
C19 C20 1.520(4) . ?
C20 C21 1.402(4) . ?
C20 C25 1.386(4) . ?
C21 H21 0.9500 . ?
C21 C22 1.385(4) . ?
C22 H22 0.9500 . ?
C22 C23 1.389(4) . ?
C23 C24 1.403(4) . ?
C24 C25 1.396(4) . ?
C25 H25 0.9500 . ?
C26 C28 1.477(3) . ?
C27 H27A 0.9800 . ?
C27 H27B 0.9800 . ?
C27 H27C 0.9800 . ?
C28 C29 1.388(4) . ?
C29 H29 0.9500 . ?
C29 C30 1.394(4) . ?
C30 H30 0.9500 . ?
C30 C31 1.375(4) . ?
C31 H31 0.9500 . ?
C31 C32 1.388(4) . ?
C32 C33 1.469(4) . ?
C34 H34A 0.9800 . ?
C34 H34B 0.9800 . ?
C34 H34C 0.9800 . ?
C35 C36 1.387(4) . ?
C35 C40 1.407(4) . ?
C36 H36 0.9500 . ?
C36 C37 1.384(4) . ?
C37 H37 0.9500 . ?
C37 C38 1.413(4) . ?
C38 C39 1.380(4) . ?
C38 C41 1.517(4) . ?
C39 H39 0.9500 . ?
C39 C40 1.397(4) . ?
C41 H41A 0.9900 . ?
C41 H41B 0.9900 . ?
C41 C42 1.515(5) . ?
C42 C43 1.380(5) . ?
C42 C49 1.411(5) . ?
C43 H43 0.9500 . ?
C43 C44 1.405(4) . ?
C44 C47 1.390(5) . ?
C45 C50 1.479(5) . ?
C46 H46A 0.9800 . ?
C46 H46B 0.9800 . ?
C46 H46C 0.9800 . ?
C47 C48 1.389(5) . ?
C48 H48 0.9500 . ?
C48 C49 1.381(5) . ?
C49 H49 0.9500 . ?
C50 C51 1.380(5) . ?
C51 H51 0.9500 . ?
C51 C52 1.376(5) . ?
C52 H52 0.9500 . ?
C52 C53 1.370(5) . ?
C53 C54 1.382(6) . ?
C53 C55 1.523(6) . ?
C54 H54 0.9500 . ?
C55 H55A 0.9800 . ?
C55 H55B 0.9800 . ?
C55 H55C 0.9800 . ?
C58 H58A 1.0000 . ?
C58 H58 1.0000 . ?
C58 C56A 1.552(17) . ?
C58 O3A 1.303(14) . ?
C58 C57A 1.576(17) . ?
C58 C56B 1.577(18) . ?
C58 O3B 1.402(15) . ?
C58 C57B 1.561(18) . ?
C56A H56A 0.9798 . ?
C56A H56B 0.9805 . ?
C56A H56C 0.9793 . ?
O3A H3AA 0.7788 . ?
C57A H57A 0.9807 . ?
C57A H57B 0.9798 . ?
C57A H57C 0.9795 . ?
C56B H56D 0.9802 . ?
C56B H56E 0.9805 . ?
C56B H56F 0.9807 . ?
O3B H3BA 0.8688 . ?
C57B H57D 0.9798 . ?
C57B H57E 0.9802 . ?
C57B H57F 0.9800 . ?
O1S H1S 0.8351 . ?
O1S C2S 1.296(16) . ?
C2S H2S 1.0000 . ?
C2S C4S 1.443(17) . ?
C2S C3S 1.439(17) . ?
C4S H4SA 0.9807 . ?
C4S H4SB 0.9790 . ?
C4S H4SC 0.9811 . ?
C3S H3SA 0.9802 . ?
C3S H3SB 0.9797 . ?
C3S H3SC 0.9798 . ?

loop_
_geom_torsion_atom_site_label_1
_geom_torsion_atom_site_label_2
_geom_torsion_atom_site_label_3
_geom_torsion_atom_site_label_4
_geom_torsion
_geom_torsion_site_symmetry_1
_geom_torsion_site_symmetry_2
_geom_torsion_site_symmetry_3
_geom_torsion_site_symmetry_4
_geom_torsion_publ_flag
O1 C5 C6 N2 -107.0(4) . . . . ?
O1 C5 C6 C7 70.3(5) . . . . ?
N1 C5 C6 N2 73.5(5) . . . . ?
N1 C5 C6 C7 -109.1(4) . . . . ?
N2 C6 C7 C8 -0.9(5) . . . . ?
N2 C10 C11 N3 16.5(4) . . . . ?
N2 C10 C11 N4 -165.1(3) . . . . ?
N3 C13 C14 C15 -177.5(3) . . . . ?
N3 C13 C18 N4 0.1(3) . . . . ?
N3 C13 C18 C17 177.9(2) . . . . ?
N5 C24 C25 C20 178.8(3) . . . . ?
N5 C26 C28 N7 135.9(3) . . . . ?
N5 C26 C28 C29 -41.1(4) . . . . ?
N6 C23 C24 N5 2.7(3) . . . . ?
N6 C23 C24 C25 -176.6(3) . . . . ?
N6 C26 C28 N7 -43.8(4) . . . . ?
N6 C26 C28 C29 139.1(3) . . . . ?
N7 C28 C29 C30 -1.7(4) . . . . ?
N7 C32 C33 N8 -146.8(3) . . . . ?
N7 C32 C33 N9 30.7(4) . . . . ?
N9 C35 C36 C37 177.9(3) . . . . ?
N9 C35 C40 N8 -0.2(3) . . . . ?
N9 C35 C40 C39 -179.8(3) . . . . ?
N10 C44 C47 N11 0.5(4) . . . . ?
N10 C44 C47 C48 177.8(3) . . . . ?
N10 C45 C50 N12 159.0(4) . . . . ?
N10 C45 C50 C51 -18.7(5) . . . . ?
N11 C45 C50 N12 -20.7(5) . . . . ?
N11 C45 C50 C51 161.6(3) . . . . ?
N11 C47 C48 C49 174.9(3) . . . . ?
N12 C50 C51 C52 1.7(6) . . . . ?
C2 N1 C4 C3 77.7(6) . . . . ?
C2 N1 C5 O1 0.9(7) . . . . ?
C2 N1 C5 C6 -179.6(4) . . . . ?
C4 N1 C2 C1 74.5(6) . . . . ?
C4 N1 C5 O1 -176.2(4) . . . . ?
C4 N1 C5 C6 3.3(6) . . . . ?
C5 N1 C2 C1 -102.8(5) . . . . ?
C5 N1 C4 C3 -105.1(6) . . . . ?
C5 C6 C7 C8 -178.0(3) . . . . ?
C6 N2 C10 C9 1.3(4) . . . . ?
C6 N2 C10 C11 -177.8(3) . . . . ?
C6 C7 C8 C9 0.8(5) . . . . ?
C7 C8 C9 C10 0.2(4) . . . . ?
C8 C9 C10 N2 -1.3(4) . . . . ?
C8 C9 C10 C11 177.8(3) . . . . ?
C9 C10 C11 N3 -162.7(3) . . . . ?
C9 C10 C11 N4 15.8(4) . . . . ?
C10 N2 C6 C5 177.1(3) . . . . ?
C10 N2 C6 C7 -0.2(5) . . . . ?
C11 N3 C13 C14 177.9(3) . . . . ?
C11 N3 C13 C18 -0.5(3) . . . . ?
C11 N4 C18 C13 0.4(3) . . . . ?
C11 N4 C18 C17 -177.1(3) . . . . ?
C12 N3 C11 N4 -178.4(3) . . . . ?
C12 N3 C11 C10 0.1(5) . . . . ?
C12 N3 C13 C14 -2.9(5) . . . . ?
C12 N3 C13 C18 178.8(3) . . . . ?
C13 N3 C11 N4 0.8(3) . . . . ?
C13 N3 C11 C10 179.3(3) . . . . ?
C13 C14 C15 C16 0.7(4) . . . . ?
C14 C13 C18 N4 -178.5(3) . . . . ?
C14 C13 C18 C17 -0.7(4) . . . . ?
C14 C15 C16 C17 -2.0(4) . . . . ?
C14 C15 C16 C19 173.7(3) . . . . ?
C15 C16 C17 C18 1.9(4) . . . . ?
C15 C16 C19 C20 58.1(3) . . . . ?
C16 C17 C18 N4 176.7(3) . . . . ?
C16 C17 C18 C13 -0.6(4) . . . . ?
C16 C19 C20 C21 -140.1(3) . . . . ?
C16 C19 C20 C25 43.6(4) . . . . ?
C17 C16 C19 C20 -126.2(3) . . . . ?
C18 N4 C11 N3 -0.7(3) . . . . ?
C18 N4 C11 C10 -179.3(2) . . . . ?
C18 C13 C14 C15 0.7(4) . . . . ?
C19 C16 C17 C18 -173.8(2) . . . . ?
C19 C20 C21 C22 -172.3(3) . . . . ?
C19 C20 C25 C24 174.2(3) . . . . ?
C20 C21 C22 C23 -1.7(5) . . . . ?
C21 C20 C25 C24 -2.1(5) . . . . ?
C21 C22 C23 N6 178.9(3) . . . . ?
C21 C22 C23 C24 -2.5(4) . . . . ?
C22 C23 C24 N5 -176.2(3) . . . . ?
C22 C23 C24 C25 4.4(5) . . . . ?
C23 N6 C26 N5 1.1(3) . . . . ?
C23 N6 C26 C28 -179.2(3) . . . . ?
C23 C24 C25 C20 -2.0(4) . . . . ?
C24 N5 C26 N6 0.6(3) . . . . ?
C24 N5 C26 C28 -179.2(3) . . . . ?
C25 C20 C21 C22 4.1(5) . . . . ?
C26 N5 C24 C23 -2.1(3) . . . . ?
C26 N5 C24 C25 177.2(3) . . . . ?
C26 N6 C23 C22 176.6(3) . . . . ?
C26 N6 C23 C24 -2.2(3) . . . . ?
C26 C28 C29 C30 175.1(3) . . . . ?
C27 N6 C23 C22 -2.8(5) . . . . ?
C27 N6 C23 C24 178.4(3) . . . . ?
C27 N6 C26 N5 -179.6(3) . . . . ?
C27 N6 C26 C28 0.1(5) . . . . ?
C28 N7 C32 C31 -0.4(4) . . . . ?
C28 N7 C32 C33 175.9(2) . . . . ?
C28 C29 C30 C31 0.6(4) . . . . ?
C29 C30 C31 C32 0.5(4) . . . . ?
C30 C31 C32 N7 -0.6(4) . . . . ?
C30 C31 C32 C33 -176.8(3) . . . . ?
C31 C32 C33 N8 29.6(4) . . . . ?
C31 C32 C33 N9 -152.9(3) . . . . ?
C32 N7 C28 C26 -175.3(2) . . . . ?
C32 N7 C28 C29 1.6(4) . . . . ?
C33 N8 C40 C35 0.6(3) . . . . ?
C33 N8 C40 C39 -179.9(3) . . . . ?
C33 N9 C35 C36 -179.2(3) . . . . ?
C33 N9 C35 C40 -0.3(3) . . . . ?
C34 N9 C33 N8 -175.7(3) . . . . ?
C34 N9 C33 C32 6.6(4) . . . . ?
C34 N9 C35 C36 -2.5(5) . . . . ?
C34 N9 C35 C40 176.3(2) . . . . ?
C35 N9 C33 N8 0.7(3) . . . . ?
C35 N9 C33 C32 -177.0(2) . . . . ?
C35 C36 C37 C38 1.9(5) . . . . ?
C36 C35 C40 N8 178.9(3) . . . . ?
C36 C35 C40 C39 -0.7(4) . . . . ?
C36 C37 C38 C39 -1.3(5) . . . . ?
C36 C37 C38 C41 176.2(3) . . . . ?
C37 C38 C39 C40 -0.3(5) . . . . ?
C37 C38 C41 C42 150.5(3) . . . . ?
C38 C39 C40 N8 -178.2(3) . . . . ?
C38 C39 C40 C35 1.3(5) . . . . ?
C38 C41 C42 C43 120.6(4) . . . . ?
C38 C41 C42 C49 -63.5(4) . . . . ?
C39 C38 C41 C42 -32.1(5) . . . . ?
C40 N8 C33 N9 -0.8(3) . . . . ?
C40 N8 C33 C32 177.0(2) . . . . ?
C40 C35 C36 C37 -0.8(4) . . . . ?
C41 C38 C39 C40 -177.8(3) . . . . ?
C41 C42 C43 C44 173.7(3) . . . . ?
C41 C42 C49 C48 -174.1(3) . . . . ?
C42 C43 C44 N10 -175.1(3) . . . . ?
C42 C43 C44 C47 0.7(5) . . . . ?
C43 C42 C49 C48 1.8(5) . . . . ?
C43 C44 C47 N11 -176.0(3) . . . . ?
C43 C44 C47 C48 1.3(5) . . . . ?
C44 N10 C45 N11 0.6(4) . . . . ?
C44 N10 C45 C50 -179.1(3) . . . . ?
C44 C47 C48 C49 -1.7(5) . . . . ?
C45 N10 C44 C43 175.4(3) . . . . ?
C45 N10 C44 C47 -0.7(4) . . . . ?
C45 N11 C47 C44 -0.1(3) . . . . ?
C45 N11 C47 C48 -177.1(4) . . . . ?
C45 C50 C51 C52 179.3(3) . . . . ?
C46 N11 C45 N10 -179.8(3) . . . . ?
C46 N11 C45 C50 0.0(6) . . . . ?
C46 N11 C47 C44 179.4(3) . . . . ?
C46 N11 C47 C48 2.4(6) . . . . ?
C47 N11 C45 N10 -0.4(4) . . . . ?
C47 N11 C45 C50 179.4(3) . . . . ?
C47 C48 C49 C42 0.1(5) . . . . ?
C49 C42 C43 C44 -2.2(5) . . . . ?
C50 N12 C54 C53 -0.3(8) . . . . ?
C50 C51 C52 C53 -0.2(6) . . . . ?
C51 C52 C53 C54 -1.3(6) . . . . ?
C51 C52 C53 C55 -178.8(4) . . . . ?
C52 C53 C54 N12 1.6(8) . . . . ?
C54 N12 C50 C45 -179.1(4) . . . . ?
C54 N12 C50 C51 -1.4(6) . . . . ?
C55 C53 C54 N12 179.1(5) . . . . ?

loop_
_exptl_oxdiff_crystal_face_indexfrac_h
_exptl_oxdiff_crystal_face_indexfrac_k
_exptl_oxdiff_crystal_face_indexfrac_l
_exptl_oxdiff_crystal_face_x
_exptl_oxdiff_crystal_face_y
_exptl_oxdiff_crystal_face_z
-1.9996 0.0000 1.0023 -0.0553 -0.0092 -0.0604
1.9996 -0.0000 -1.0023 0.0553 0.0092 0.0604
1.0015 1.9999 -0.9939 -0.3198 -0.0174 0.3551
-1.0015 -1.9999 0.9939 0.3198 0.0174 -0.3551
0.0008 -0.0001 0.9999 0.0017 -0.0379 -0.0030
-0.0008 0.0001 -0.9999 -0.0017 0.0379 0.0030
